data_4105396
loop_
_publ_author_name
'Pingfan Li'
'Hisashi Yamamoto'

_publ_section_title
;
 Lewis Acid Catalyzed Inverse-Electron-Demand Diels-Alder Reaction of
 Tropones
;
_journal_name_full 'Journal of the American Chemical Society'
_journal_page_first 16628
_journal_page_last 16629
_journal_paper_doi 10.1021/ja908127f
_journal_volume 131
_journal_year 2009
_chemical_formula_sum 'C9 H7 Br O2'
_chemical_formula_weight 227.05
_chemical_name_systematic
; 
 ? 
;
_space_group_IT_number 1
_symmetry_cell_setting triclinic
_symmetry_space_group_name_Hall 'P 1'
_symmetry_space_group_name_H-M 'P 1'
_atom_sites_solution_hydrogens geom
_atom_sites_solution_primary direct
_atom_sites_solution_secondary difmap
_audit_creation_method SHELXL-97
_cell_angle_alpha 95.088(3)
_cell_angle_beta 93.518(3)
_cell_angle_gamma 91.218(4)
_cell_formula_units_Z 2
_cell_length_a 6.2960(13)
_cell_length_b 6.7430(14)
_cell_length_c 9.347(2)
_cell_measurement_temperature 100(2)
_cell_volume 394.37(14)
_computing_structure_refinement 'SHELXL-97 (Sheldrick, 2008)'
_computing_structure_solution 'SHELXS-97 (Sheldrick, 2008)'
_diffrn_ambient_temperature 100(2)
_diffrn_measured_fraction_theta_full 0.948
_diffrn_measured_fraction_theta_max 0.948
_diffrn_radiation_monochromator graphite
_diffrn_radiation_source 'fine-focus sealed tube'
_diffrn_radiation_type MoK\a
_diffrn_radiation_wavelength 0.71073
_diffrn_reflns_av_R_equivalents 0.0449
_diffrn_reflns_av_sigmaI/netI 0.0562
_diffrn_reflns_limit_h_max 8
_diffrn_reflns_limit_h_min -8
_diffrn_reflns_limit_k_max 8
_diffrn_reflns_limit_k_min -8
_diffrn_reflns_limit_l_max 11
_diffrn_reflns_limit_l_min -12
_diffrn_reflns_number 4654
_diffrn_reflns_theta_full 28.27
_diffrn_reflns_theta_max 28.27
_diffrn_reflns_theta_min 2.19
_exptl_absorpt_coefficient_mu 5.159
_exptl_absorpt_correction_T_max 0.8202
_exptl_absorpt_correction_T_min 0.2891
_exptl_crystal_density_diffrn 1.912
_exptl_crystal_F_000 224
_exptl_crystal_size_max 0.32
_exptl_crystal_size_mid 0.12
_exptl_crystal_size_min 0.04
_refine_diff_density_max 1.126
_refine_diff_density_min -0.425
_refine_diff_density_rms 0.134
_refine_ls_abs_structure_details 'Flack H D (1983), Acta Cryst. A39, 876-881'
_refine_ls_abs_structure_Flack 0.116(16)
_refine_ls_extinction_method none
_refine_ls_goodness_of_fit_ref 1.016
_refine_ls_hydrogen_treatment mixed
_refine_ls_matrix_type full
_refine_ls_number_parameters 218
_refine_ls_number_reflns 3526
_refine_ls_number_restraints 3
_refine_ls_restrained_S_all 1.016
_refine_ls_R_factor_all 0.0421
_refine_ls_R_factor_gt 0.0366
_refine_ls_shift/su_max 0.002
_refine_ls_shift/su_mean 0.001
_refine_ls_structure_factor_coef Fsqd
_refine_ls_weighting_details 'calc w=1/[\s^2^(Fo^2^)+(0.0505P)^2^+0.0000P] where P=(Fo^2^+2Fc^2^)/3'
_refine_ls_weighting_scheme calc
_refine_ls_wR_factor_gt 0.0857
_refine_ls_wR_factor_ref 0.0874
_reflns_number_gt 3263
_reflns_number_total 3526
_reflns_threshold_expression >2sigma(I)
_cod_data_source_file ja908127f_si_003.cif
_cod_data_source_block ping02s
_cod_original_cell_volume 394.38(14)
_cod_database_code 4105396

loop_
_symmetry_equiv_pos_as_xyz
'x, y, z'

loop_
_atom_site_label
_atom_site_type_symbol
_atom_site_fract_x
_atom_site_fract_y
_atom_site_fract_z
_atom_site_U_iso_or_equiv
_atom_site_adp_type
_atom_site_occupancy
_atom_site_symmetry_multiplicity
_atom_site_calc_flag
_atom_site_refinement_flags
Br1 Br 0.23450(6) 0.15825(5) 0.33770(4) 0.01661(16) Uani 1 1 d .
Br2 Br 0.76550(5) 0.84180(5) 0.66211(4) 0.01673(16) Uani 1 1 d .
C1 C 0.2532(13) 0.2260(12) 0.5407(9) 0.0154(17) Uani 1 1 d .
C2 C 0.2681(11) 0.0822(10) 0.6278(9) 0.0168(16) Uani 1 1 d .
H2 H 0.2630 -0.0507 0.5841 0.020 Uiso 1 1 calc R
C3 C 0.2926(12) 0.1086(12) 0.7897(8) 0.0124(15) Uani 1 1 d .
H3 H 0.3168 -0.0230 0.8287 0.015 Uiso 1 1 calc R
C4 C 0.0953(11) 0.2061(10) 0.8544(8) 0.0151(14) Uani 1 1 d .
C5 C 0.0563(10) 0.4113(9) 0.8109(7) 0.0151(13) Uani 1 1 d .
H5A H 0.0208 0.4984 0.8965 0.018 Uiso 1 1 calc R
H5B H -0.0679 0.4057 0.7403 0.018 Uiso 1 1 calc R
C6 C 0.2481(12) 0.5032(12) 0.7445(9) 0.0180(16) Uani 1 1 d .
H6 H 0.2396 0.6514 0.7594 0.022 Uiso 1 1 calc R
C7 C 0.2542(10) 0.4450(11) 0.5848(8) 0.0134(15) Uani 1 1 d .
C8 C 0.4573(11) 0.4420(10) 0.8204(7) 0.0172(14) Uani 1 1 d .
H8 H 0.5690 0.5364 0.8500 0.021 Uiso 1 1 calc R
C9 C 0.4744(10) 0.2536(10) 0.8423(7) 0.0140(14) Uani 1 1 d .
H9 H 0.5990 0.2083 0.8904 0.017 Uiso 1 1 calc R
C10 C 0.7471(12) 0.7699(12) 0.4603(8) 0.0130(16) Uani 1 1 d .
C11 C 0.7325(11) 0.5552(11) 0.4173(8) 0.0140(15) Uani 1 1 d .
C12 C 0.6881(11) 0.4931(10) 0.2555(8) 0.0120(14) Uani 1 1 d .
H12 H 0.6661 0.3452 0.2406 0.014 Uiso 1 1 calc R
C13 C 0.8782(9) 0.5522(9) 0.1788(7) 0.0175(14) Uani 1 1 d .
H13 H 0.9752 0.4545 0.1464 0.021 Uiso 1 1 calc R
C14 C 0.9101(11) 0.7383(10) 0.1565(8) 0.0184(15) Uani 1 1 d .
H14 H 1.0301 0.7792 0.1085 0.022 Uiso 1 1 calc R
C15 C 0.7487(13) 0.8877(12) 0.2099(9) 0.0165(16) Uani 1 1 d .
H15 H 0.7754 1.0177 0.1693 0.020 Uiso 1 1 calc R
C16 C 0.7525(11) 0.9211(11) 0.3731(8) 0.0124(14) Uani 1 1 d .
H16 H 0.7589 1.0542 0.4165 0.015 Uiso 1 1 calc R
C17 C 0.4881(10) 0.5939(10) 0.1960(7) 0.0172(13) Uani 1 1 d .
H17A H 0.4218 0.5072 0.1135 0.021 Uiso 1 1 calc R
H17B H 0.3843 0.6061 0.2715 0.021 Uiso 1 1 calc R
C18 C 0.5320(11) 0.7981(10) 0.1473(8) 0.0154(14) Uani 1 1 d .
O1 O 0.2568(9) 0.5702(8) 0.4988(7) 0.0161(13) Uani 1 1 d .
O2 O -0.0089(6) 0.1235(5) 0.9360(4) 0.0212(8) Uani 1 1 d .
O3 O 0.7563(9) 0.4310(8) 0.5040(7) 0.0189(14) Uani 1 1 d .
O4 O 0.4199(6) 0.8762(5) 0.0634(4) 0.0217(8) Uani 1 1 d .

loop_
_atom_site_aniso_label
_atom_site_aniso_U_11
_atom_site_aniso_U_22
_atom_site_aniso_U_33
_atom_site_aniso_U_23
_atom_site_aniso_U_13
_atom_site_aniso_U_12
Br1 0.0218(3) 0.0157(3) 0.0122(4) 0.0005(3) 0.0019(3) 0.0000(2)
Br2 0.0216(3) 0.0158(3) 0.0128(4) 0.0008(3) 0.0010(3) 0.0012(2)
C1 0.015(4) 0.014(4) 0.017(4) 0.001(3) 0.003(3) -0.001(3)
C2 0.018(3) 0.005(3) 0.026(4) -0.002(3) 0.000(3) -0.002(2)
C3 0.018(3) 0.011(3) 0.009(3) 0.004(2) 0.003(2) 0.005(2)
C4 0.018(3) 0.016(3) 0.011(3) 0.003(2) -0.001(2) 0.002(2)
C5 0.020(3) 0.018(3) 0.008(2) 0.004(2) 0.004(2) 0.005(2)
C6 0.022(4) 0.013(3) 0.018(3) 0.000(2) 0.001(3) 0.004(2)
C7 0.009(3) 0.016(4) 0.014(4) 0.001(3) -0.002(3) -0.002(3)
C8 0.027(3) 0.015(3) 0.009(3) -0.002(2) 0.008(2) -0.006(2)
C9 0.016(3) 0.017(3) 0.009(3) 0.001(2) -0.004(2) 0.002(2)
C10 0.015(4) 0.018(4) 0.006(4) 0.002(3) 0.000(3) 0.003(3)
C11 0.014(3) 0.015(4) 0.014(4) 0.003(3) 0.006(3) 0.004(3)
C12 0.019(3) 0.005(2) 0.011(3) 0.0007(19) 0.001(2) -0.001(2)
C13 0.013(3) 0.021(3) 0.018(3) 0.000(2) 0.002(2) 0.003(2)
C14 0.018(3) 0.026(4) 0.011(3) 0.003(3) 0.002(2) -0.003(3)
C15 0.021(3) 0.016(3) 0.012(3) 0.001(2) 0.001(2) -0.002(2)
C16 0.010(3) 0.020(4) 0.008(3) 0.002(3) -0.002(2) 0.002(2)
C17 0.021(3) 0.019(3) 0.011(3) 0.000(2) -0.002(2) 0.003(2)
C18 0.025(3) 0.010(3) 0.013(3) 0.006(2) 0.010(2) 0.007(2)
O1 0.021(3) 0.015(3) 0.013(3) 0.004(2) 0.002(2) 0.006(2)
O2 0.0224(19) 0.0212(18) 0.0213(19) 0.0076(15) 0.0054(15) -0.0011(14)
O3 0.023(3) 0.014(3) 0.020(3) 0.006(2) 0.000(2) -0.002(2)
O4 0.0234(18) 0.0252(19) 0.0181(18) 0.0082(15) 0.0020(14) 0.0061(15)

loop_
_atom_type_symbol
_atom_type_description
_atom_type_scat_dispersion_real
_atom_type_scat_dispersion_imag
_atom_type_scat_source
C C 0.0033 0.0016 'International Tables Vol C Tables 4.2.6.8 and 6.1.1.4'
H H 0.0000 0.0000 'International Tables Vol C Tables 4.2.6.8 and 6.1.1.4'
Br Br -0.2901 2.4595 'International Tables Vol C Tables 4.2.6.8 and 6.1.1.4'
O O 0.0106 0.0060 'International Tables Vol C Tables 4.2.6.8 and 6.1.1.4'

loop_
_geom_angle_atom_site_label_1
_geom_angle_atom_site_label_2
_geom_angle_atom_site_label_3
_geom_angle
C2 C1 C7 126.4(8)
C2 C1 Br1 119.1(6)
C7 C1 Br1 114.5(6)
C1 C2 C3 126.3(7)
C2 C3 C9 111.5(6)
C2 C3 C4 111.5(6)
C9 C3 C4 103.8(6)
O2 C4 C5 124.6(6)
O2 C4 C3 121.5(6)
C5 C4 C3 113.8(6)
C4 C5 C6 113.1(6)
C7 C6 C5 113.1(6)
C7 C6 C8 108.7(6)
C5 C6 C8 110.4(6)
O1 C7 C1 122.9(8)
O1 C7 C6 121.3(7)
C1 C7 C6 115.8(6)
C9 C8 C6 117.0(6)
C8 C9 C3 119.2(6)
C16 C10 C11 127.7(7)
C16 C10 Br2 117.0(6)
C11 C10 Br2 115.3(5)
O3 C11 C10 122.3(8)
O3 C11 C12 121.2(7)
C10 C11 C12 116.5(6)
C13 C12 C11 108.2(5)
C13 C12 C17 110.2(6)
C11 C12 C17 110.9(6)
C14 C13 C12 119.7(6)
C13 C14 C15 117.7(6)
C14 C15 C16 113.3(7)
C14 C15 C18 104.5(6)
C16 C15 C18 110.8(6)
C10 C16 C15 123.3(7)
C18 C17 C12 113.9(6)
O4 C18 C17 124.4(6)
O4 C18 C15 123.3(6)
C17 C18 C15 112.2(6)

loop_
_geom_bond_atom_site_label_1
_geom_bond_atom_site_label_2
_geom_bond_distance
Br1 C1 1.908(9)
Br2 C10 1.901(8)
C1 C2 1.322(10)
C1 C7 1.497(10)
C2 C3 1.507(11)
C3 C9 1.518(10)
C3 C4 1.548(10)
C4 O2 1.201(8)
C4 C5 1.498(8)
C5 C6 1.535(9)
C6 C7 1.513(11)
C6 C8 1.539(10)
C7 O1 1.216(9)
C8 C9 1.310(9)
C10 C16 1.362(9)
C10 C11 1.467(10)
C11 O3 1.222(9)
C11 C12 1.540(10)
C12 C13 1.497(9)
C12 C17 1.541(9)
C13 C14 1.303(9)
C14 C15 1.521(11)
C15 C16 1.522(11)
C15 C18 1.540(11)
C17 C18 1.513(9)
C18 O4 1.188(8)

loop_
_geom_torsion_atom_site_label_1
_geom_torsion_atom_site_label_2
_geom_torsion_atom_site_label_3
_geom_torsion_atom_site_label_4
_geom_torsion
C7 C1 C2 C3 -1.0(13)
Br1 C1 C2 C3 177.5(6)
C1 C2 C3 C9 -51.3(10)
C1 C2 C3 C4 64.1(10)
C2 C3 C4 O2 120.5(8)
C9 C3 C4 O2 -119.4(7)
C2 C3 C4 C5 -62.1(8)
C9 C3 C4 C5 58.0(8)
O2 C4 C5 C6 162.5(7)
C3 C4 C5 C6 -14.8(9)
C4 C5 C6 C7 85.5(7)
C4 C5 C6 C8 -36.5(9)
C2 C1 C7 O1 174.0(8)
Br1 C1 C7 O1 -4.6(9)
C2 C1 C7 C6 -7.0(11)
Br1 C1 C7 C6 174.5(4)
C5 C6 C7 O1 122.6(8)
C8 C6 C7 O1 -114.4(7)
C5 C6 C7 C1 -56.5(8)
C8 C6 C7 C1 66.5(8)
C7 C6 C8 C9 -78.5(8)
C5 C6 C8 C9 46.1(9)
C6 C8 C9 C3 1.3(10)
C2 C3 C9 C8 67.6(9)
C4 C3 C9 C8 -52.5(9)
C16 C10 C11 O3 170.3(7)
Br2 C10 C11 O3 -8.5(9)
C16 C10 C11 C12 -8.9(11)
Br2 C10 C11 C12 172.3(5)
O3 C11 C12 C13 -111.9(8)
C10 C11 C12 C13 67.3(8)
O3 C11 C12 C17 127.1(7)
C10 C11 C12 C17 -53.6(8)
C11 C12 C13 C14 -76.2(8)
C17 C12 C13 C14 45.1(9)
C12 C13 C14 C15 -0.4(10)
C13 C14 C15 C16 68.8(9)
C13 C14 C15 C18 -51.9(9)
C11 C10 C16 C15 -1.4(12)
Br2 C10 C16 C15 177.4(6)
C14 C15 C16 C10 -49.4(10)
C18 C15 C16 C10 67.7(9)
C13 C12 C17 C18 -32.9(8)
C11 C12 C17 C18 86.9(7)
C12 C17 C18 O4 157.6(6)
C12 C17 C18 C15 -17.8(9)
C14 C15 C18 O4 -116.5(7)
C16 C15 C18 O4 121.1(7)
C14 C15 C18 C17 58.9(8)
C16 C15 C18 C17 -63.5(9)
